data_4034065
loop_
_publ_author_name
'Yuan, Yu-Chao'
'Bruneau, Christian'
'Roisnel, Thierry'
'Gramage-Doria, Rafael'

_publ_section_title
;
 Site-Selective Ruthenium-Catalyzed C-H Bond Arylations with Boronic
 Acids: Exploiting Isoindolinones as a Weak Directing Group.
;
_journal_issue 20
_journal_name_full 'The Journal of organic chemistry'
_journal_page_first 12893
_journal_page_last 12903
_journal_paper_doi 10.1021/acs.joc.9b01563
_journal_volume 84
_journal_year 2019
_chemical_compound_source 'synthesis as described'
_chemical_formula_moiety 'C21 H17 N O2'
_chemical_formula_sum 'C21 H17 N O2'
_chemical_formula_weight 315.36
_space_group_crystal_system triclinic
_space_group_IT_number 2
_space_group_name_Hall '-P 1'
_space_group_name_H-M_alt 'P -1'
_atom_sites_solution_hydrogens geom
_atom_sites_solution_primary dual
_atom_sites_solution_secondary difmap
_cell_angle_alpha 72.109(5)
_cell_angle_beta 74.999(4)
_cell_angle_gamma 83.021(5)
_cell_formula_units_Z 2
_cell_length_a 8.1193(10)
_cell_length_b 9.9517(14)
_cell_length_c 11.3151(15)
_cell_measurement_reflns_used 9623
_cell_measurement_temperature 150
_cell_measurement_theta_max 27.5605
_cell_measurement_theta_min 2.4517
_cell_measurement_wavelength 0.71073
_cell_volume 839.53(19)
_computing_cell_refinement 'APEX3 (Bruker, 2015)'
_computing_data_collection 'SAINT (Bruker, 2014)'
_computing_data_reduction 'SAINT (Bruker, 2014)'
_computing_molecular_graphics 'SXGRAPH (Farrugia, 1999), Mercury (CSD, 2016)'
_computing_publication_material 'CRYSCALC (T. Roisnel, local program, 2019)'
_computing_structure_refinement 'SHELXL-2018_3 (Sheldrick, 2018)'
_computing_structure_solution 'SHELXT (Sheldrick, 2015)'
_diffrn_ambient_temperature 150
_diffrn_detector '(CMOS) PHOTON 100'
_diffrn_detector_area_resol_mean 10.4167
_diffrn_measured_fraction_theta_full 0.994
_diffrn_measured_fraction_theta_max 0.993
_diffrn_measurement_device_type 'D8 VENTURE Bruker AXS'
_diffrn_measurement_method 'rotation images'
_diffrn_radiation_monochromator 'multilayer monochromator'
_diffrn_radiation_probe x-ray
_diffrn_radiation_source 'Incoatec microfocus sealed tube'
_diffrn_radiation_type MoK\a
_diffrn_radiation_wavelength 0.71073
_diffrn_reflns_av_R_equivalents 0.0697
_diffrn_reflns_av_unetI/netI 0.0606
_diffrn_reflns_limit_h_max 10
_diffrn_reflns_limit_h_min -10
_diffrn_reflns_limit_k_max 12
_diffrn_reflns_limit_k_min -12
_diffrn_reflns_limit_l_max 14
_diffrn_reflns_limit_l_min -14
_diffrn_reflns_number 17519
_diffrn_reflns_theta_full 25.242
_diffrn_reflns_theta_max 27.561
_diffrn_reflns_theta_min 2.153
_diffrn_source_current 1.0
_diffrn_source_voltage 50.0
_exptl_absorpt_coefficient_mu 0.080
_exptl_absorpt_correction_T_max 0.984
_exptl_absorpt_correction_T_min 0.627
_exptl_absorpt_correction_type multi-scan
_exptl_absorpt_process_details
;
  [Sheldrick, G.M. (2014). SADABS Bruker AXS Inc., Madison, Wisconsin, USA]
;
_exptl_crystal_colour colourless
_exptl_crystal_density_diffrn 1.248
_exptl_crystal_description prism
_exptl_crystal_F_000 332
_exptl_crystal_size_max 0.580
_exptl_crystal_size_mid 0.530
_exptl_crystal_size_min 0.200
_refine_diff_density_max 0.444
_refine_diff_density_min -0.410
_refine_diff_density_rms 0.085
_refine_ls_extinction_method none
_refine_ls_goodness_of_fit_ref 1.030
_refine_ls_hydrogen_treatment constr
_refine_ls_matrix_type full
_refine_ls_number_parameters 218
_refine_ls_number_reflns 3863
_refine_ls_number_restraints 0
_refine_ls_restrained_S_all 1.030
_refine_ls_R_factor_all 0.0773
_refine_ls_R_factor_gt 0.0711
_refine_ls_shift/su_max 0.003
_refine_ls_shift/su_mean 0.001
_refine_ls_structure_factor_coef Fsqd
_refine_ls_weighting_details 'w=1/[\s^2^(Fo^2^)+(0.2000P)^2^] where P=(Fo^2^+2Fc^2^)/3'
_refine_ls_weighting_scheme calc
_refine_ls_wR_factor_gt 0.2108
_refine_ls_wR_factor_ref 0.2311
_reflns_Friedel_coverage 0.000
_reflns_number_gt 3365
_reflns_number_total 3863
_reflns_threshold_expression >2sigma(I)
_cod_data_source_file jo9b01563_si_002.cif
_cod_data_source_block YYC54
_cod_database_code 4034065

loop_
_space_group_symop_operation_xyz
'x, y, z'
'-x, -y, -z'

loop_
_atom_site_label
_atom_site_type_symbol
_atom_site_fract_x
_atom_site_fract_y
_atom_site_fract_z
_atom_site_U_iso_or_equiv
_atom_site_adp_type
_atom_site_occupancy
_atom_site_site_symmetry_order
_atom_site_calc_flag
_atom_site_refinement_flags_posn
_atom_site_refinement_flags_adp
O1 O 0.55780(12) 0.42154(11) 0.79297(11) 0.0380(3) Uani 1 1 d . .
C2 C 0.43529(16) 0.49285(13) 0.76030(12) 0.0232(3) Uani 1 1 d . .
C3 C 0.25157(16) 0.46540(13) 0.81173(12) 0.0226(3) Uani 1 1 d . .
C4 C 0.17620(17) 0.35193(14) 0.90925(12) 0.0274(3) Uani 1 1 d . .
H4 H 0.243052 0.279131 0.954546 0.033 Uiso 1 1 calc R U
C5 C -0.00072(18) 0.34836(16) 0.93849(14) 0.0315(4) Uani 1 1 d . .
H5 H -0.056406 0.272049 1.004872 0.038 Uiso 1 1 calc R U
C6 C -0.09652(17) 0.45556(17) 0.87133(15) 0.0344(4) Uani 1 1 d . .
H6 H -0.217171 0.450774 0.892011 0.041 Uiso 1 1 calc R U
C7 C -0.01991(17) 0.56980(17) 0.77445(15) 0.0339(4) Uani 1 1 d . .
H7 H -0.086467 0.642853 0.729115 0.041 Uiso 1 1 calc R U
C8 C 0.15661(16) 0.57399(13) 0.74591(12) 0.0241(3) Uani 1 1 d . .
C9 C 0.27485(17) 0.68210(14) 0.64895(13) 0.0284(3) Uani 1 1 d . .
H9A H 0.262467 0.694935 0.561329 0.034 Uiso 1 1 calc R U
H9B H 0.254198 0.774442 0.667567 0.034 Uiso 1 1 calc R U
N10 N 0.44305(13) 0.61860(11) 0.66527(10) 0.0242(3) Uani 1 1 d . .
C11 C 0.59993(16) 0.68327(13) 0.59302(12) 0.0236(3) Uani 1 1 d . .
C12 C 0.70472(19) 0.62723(15) 0.50047(13) 0.0310(4) Uani 1 1 d . .
H12 H 0.671720 0.545523 0.487358 0.037 Uiso 1 1 calc R U
C13 C 0.85731(19) 0.68776(16) 0.42613(13) 0.0336(4) Uani 1 1 d . .
H13 H 0.929034 0.647195 0.363944 0.040 Uiso 1 1 calc R U
C14 C 0.90264(17) 0.80832(16) 0.44455(13) 0.0299(4) Uani 1 1 d . .
C15 C 0.79819(17) 0.86587(14) 0.53792(12) 0.0269(3) Uani 1 1 d . .
H15 H 0.830351 0.948944 0.549190 0.032 Uiso 1 1 calc R U
C16 C 0.64809(16) 0.80342(13) 0.61446(11) 0.0230(3) Uani 1 1 d . .
O17 O 1.04838(14) 0.87784(13) 0.37759(11) 0.0448(4) Uani 1 1 d . .
C18 C 1.1519(2) 0.8312(3) 0.27397(19) 0.0615(6) Uani 1 1 d . .
H18A H 1.198855 0.735314 0.306778 0.092 Uiso 1 1 calc R U
H18B H 1.245500 0.895096 0.228899 0.092 Uiso 1 1 calc R U
H18C H 1.082492 0.830911 0.214890 0.092 Uiso 1 1 calc R U
C19 C 0.54327(15) 0.86320(12) 0.71705(11) 0.0218(3) Uani 1 1 d . .
C20 C 0.48273(19) 1.00370(14) 0.68831(13) 0.0311(4) Uani 1 1 d . .
H20 H 0.507243 1.061488 0.602224 0.037 Uiso 1 1 calc R U
C21 C 0.3871(2) 1.06023(16) 0.78390(15) 0.0389(4) Uani 1 1 d . .
H21 H 0.344869 1.155798 0.762907 0.047 Uiso 1 1 calc R U
C22 C 0.3530(2) 0.97738(16) 0.91019(14) 0.0363(4) Uani 1 1 d . .
H22 H 0.287785 1.016258 0.975700 0.044 Uiso 1 1 calc R U
C23 C 0.41392(18) 0.83822(15) 0.94055(13) 0.0309(4) Uani 1 1 d . .
H23 H 0.391608 0.781695 1.027084 0.037 Uiso 1 1 calc R U
C24 C 0.50777(17) 0.78089(14) 0.84467(12) 0.0258(3) Uani 1 1 d . .
H24 H 0.548216 0.684859 0.866022 0.031 Uiso 1 1 calc R U

loop_
_atom_site_aniso_label
_atom_site_aniso_U_11
_atom_site_aniso_U_22
_atom_site_aniso_U_33
_atom_site_aniso_U_23
_atom_site_aniso_U_13
_atom_site_aniso_U_12
O1 0.0226(5) 0.0350(6) 0.0463(7) 0.0037(5) -0.0099(4) 0.0004(4)
C2 0.0222(6) 0.0231(6) 0.0236(6) -0.0055(5) -0.0055(5) -0.0009(5)
C3 0.0213(6) 0.0260(6) 0.0220(6) -0.0102(5) -0.0040(5) -0.0008(5)
C4 0.0261(7) 0.0291(7) 0.0253(7) -0.0067(5) -0.0031(5) -0.0038(5)
C5 0.0276(7) 0.0373(8) 0.0300(7) -0.0138(6) 0.0014(5) -0.0103(6)
C6 0.0209(6) 0.0491(9) 0.0376(8) -0.0218(7) -0.0018(5) -0.0042(6)
C7 0.0223(7) 0.0433(8) 0.0371(8) -0.0132(6) -0.0096(6) 0.0042(6)
C8 0.0225(6) 0.0281(7) 0.0232(6) -0.0098(5) -0.0056(5) 0.0001(5)
C9 0.0255(7) 0.0282(7) 0.0286(7) -0.0036(5) -0.0080(5) 0.0013(5)
N10 0.0212(6) 0.0255(6) 0.0232(6) -0.0034(4) -0.0044(4) -0.0020(4)
C11 0.0245(6) 0.0246(6) 0.0196(6) -0.0042(5) -0.0027(5) -0.0041(5)
C12 0.0332(7) 0.0336(7) 0.0280(7) -0.0147(6) -0.0005(6) -0.0077(6)
C13 0.0330(7) 0.0423(8) 0.0260(7) -0.0177(6) 0.0041(5) -0.0067(6)
C14 0.0267(7) 0.0406(8) 0.0215(7) -0.0100(6) 0.0013(5) -0.0100(6)
C15 0.0305(7) 0.0294(7) 0.0210(6) -0.0076(5) -0.0033(5) -0.0070(5)
C16 0.0249(6) 0.0256(6) 0.0165(6) -0.0035(5) -0.0049(5) -0.0001(5)
O17 0.0373(7) 0.0664(8) 0.0329(6) -0.0272(6) 0.0142(5) -0.0253(6)
C18 0.0461(10) 0.0981(16) 0.0471(11) -0.0468(11) 0.0226(8) -0.0338(11)
C19 0.0229(6) 0.0228(6) 0.0189(6) -0.0038(5) -0.0053(4) -0.0025(5)
C20 0.0407(8) 0.0266(7) 0.0222(6) -0.0024(5) -0.0075(6) 0.0005(6)
C21 0.0515(9) 0.0283(7) 0.0348(8) -0.0100(6) -0.0113(7) 0.0115(6)
C22 0.0400(8) 0.0377(8) 0.0288(7) -0.0151(6) 0.0007(6) 0.0024(6)
C23 0.0355(8) 0.0329(7) 0.0196(6) -0.0047(5) -0.0008(5) -0.0036(6)
C24 0.0295(7) 0.0237(6) 0.0208(6) -0.0028(5) -0.0043(5) -0.0012(5)

loop_
_atom_type_symbol
_atom_type_description
_atom_type_scat_dispersion_real
_atom_type_scat_dispersion_imag
_atom_type_scat_source
C C 0.0033 0.0016 'International Tables Vol C Tables 4.2.6.8 and 6.1.1.4'
H H 0.0000 0.0000 'International Tables Vol C Tables 4.2.6.8 and 6.1.1.4'
N N 0.0061 0.0033 'International Tables Vol C Tables 4.2.6.8 and 6.1.1.4'
O O 0.0106 0.0060 'International Tables Vol C Tables 4.2.6.8 and 6.1.1.4'

loop_
_geom_angle_atom_site_label_1
_geom_angle_atom_site_label_2
_geom_angle_atom_site_label_3
_geom_angle
O1 C2 N10 125.47(11)
O1 C2 C3 128.76(11)
N10 C2 C3 105.77(10)
C8 C3 C4 122.20(12)
C8 C3 C2 109.33(11)
C4 C3 C2 128.47(12)
C3 C4 C5 117.67(13)
C3 C4 H4 121.2
C5 C4 H4 121.2
C6 C5 C4 120.44(13)
C6 C5 H5 119.8
C4 C5 H5 119.8
C5 C6 C7 121.51(13)
C5 C6 H6 119.2
C7 C6 H6 119.2
C8 C7 C6 118.07(13)
C8 C7 H7 121.0
C6 C7 H7 121.0
C3 C8 C7 120.10(12)
C3 C8 C9 109.29(11)
C7 C8 C9 130.61(13)
N10 C9 C8 102.19(10)
N10 C9 H9A 111.3
C8 C9 H9A 111.3
N10 C9 H9B 111.3
C8 C9 H9B 111.3
H9A C9 H9B 109.2
C2 N10 C11 123.01(11)
C2 N10 C9 113.37(10)
C11 N10 C9 123.57(10)
C12 C11 C16 119.86(12)
C12 C11 N10 119.35(12)
C16 C11 N10 120.78(12)
C11 C12 C13 121.53(13)
C11 C12 H12 119.2
C13 C12 H12 119.2
C14 C13 C12 118.72(13)
C14 C13 H13 120.6
C12 C13 H13 120.6
O17 C14 C13 124.35(13)
O17 C14 C15 115.29(12)
C13 C14 C15 120.34(12)
C16 C15 C14 120.99(12)
C16 C15 H15 119.5
C14 C15 H15 119.5
C15 C16 C11 118.51(12)
C15 C16 C19 119.85(11)
C11 C16 C19 121.65(11)
C14 O17 C18 117.57(12)
O17 C18 H18A 109.5
O17 C18 H18B 109.5
H18A C18 H18B 109.5
O17 C18 H18C 109.5
H18A C18 H18C 109.5
H18B C18 H18C 109.5
C20 C19 C24 118.56(12)
C20 C19 C16 120.63(11)
C24 C19 C16 120.79(11)
C21 C20 C19 120.76(12)
C21 C20 H20 119.6
C19 C20 H20 119.6
C20 C21 C22 120.07(13)
C20 C21 H21 120.0
C22 C21 H21 120.0
C23 C22 C21 119.90(13)
C23 C22 H22 120.0
C21 C22 H22 120.0
C22 C23 C24 120.08(12)
C22 C23 H23 120.0
C24 C23 H23 120.0
C23 C24 C19 120.62(12)
C23 C24 H24 119.7
C19 C24 H24 119.7

loop_
_geom_bond_atom_site_label_1
_geom_bond_atom_site_label_2
_geom_bond_distance
O1 C2 1.2196(15)
C2 N10 1.3725(16)
C2 C3 1.4799(17)
C3 C8 1.3847(17)
C3 C4 1.3856(17)
C4 C5 1.3904(19)
C4 H4 0.9500
C5 C6 1.388(2)
C5 H5 0.9500
C6 C7 1.391(2)
C6 H6 0.9500
C7 C8 1.3881(17)
C7 H7 0.9500
C8 C9 1.5044(18)
C9 N10 1.4655(15)
C9 H9A 0.9900
C9 H9B 0.9900
N10 C11 1.4289(16)
C11 C12 1.3835(19)
C11 C16 1.4080(18)
C12 C13 1.3914(19)
C12 H12 0.9500
C13 C14 1.385(2)
C13 H13 0.9500
C14 O17 1.3659(16)
C14 C15 1.3975(19)
C15 C16 1.3887(17)
C15 H15 0.9500
C16 C19 1.4885(17)
O17 C18 1.4235(18)
C18 H18A 0.9800
C18 H18B 0.9800
C18 H18C 0.9800
C19 C20 1.3924(18)
C19 C24 1.3980(16)
C20 C21 1.386(2)
C20 H20 0.9500
C21 C22 1.388(2)
C21 H21 0.9500
C22 C23 1.382(2)
C22 H22 0.9500
C23 C24 1.3892(19)
C23 H23 0.9500
C24 H24 0.9500

loop_
_geom_torsion_atom_site_label_1
_geom_torsion_atom_site_label_2
_geom_torsion_atom_site_label_3
_geom_torsion_atom_site_label_4
_geom_torsion
O1 C2 C3 C8 -179.71(14)
N10 C2 C3 C8 0.39(14)
O1 C2 C3 C4 0.0(2)
N10 C2 C3 C4 -179.87(13)
C8 C3 C4 C5 1.2(2)
C2 C3 C4 C5 -178.54(12)
C3 C4 C5 C6 0.0(2)
C4 C5 C6 C7 -0.7(2)
C5 C6 C7 C8 0.2(2)
C4 C3 C8 C7 -1.7(2)
C2 C3 C8 C7 178.05(11)
C4 C3 C8 C9 178.57(12)
C2 C3 C8 C9 -1.66(15)
C6 C7 C8 C3 1.0(2)
C6 C7 C8 C9 -179.36(13)
C3 C8 C9 N10 2.18(14)
C7 C8 C9 N10 -177.49(13)
O1 C2 N10 C11 -1.0(2)
C3 C2 N10 C11 178.88(11)
O1 C2 N10 C9 -178.79(13)
C3 C2 N10 C9 1.11(14)
C8 C9 N10 C2 -2.02(14)
C8 C9 N10 C11 -179.77(11)
C2 N10 C11 C12 74.43(17)
C9 N10 C11 C12 -108.03(15)
C2 N10 C11 C16 -105.98(15)
C9 N10 C11 C16 71.56(17)
C16 C11 C12 C13 -0.7(2)
N10 C11 C12 C13 178.90(13)
C11 C12 C13 C14 -1.1(2)
C12 C13 C14 O17 -179.77(14)
C12 C13 C14 C15 1.3(2)
O17 C14 C15 C16 -178.64(12)
C13 C14 C15 C16 0.4(2)
C14 C15 C16 C11 -2.2(2)
C14 C15 C16 C19 177.26(12)
C12 C11 C16 C15 2.34(19)
N10 C11 C16 C15 -177.25(11)
C12 C11 C16 C19 -177.12(12)
N10 C11 C16 C19 3.29(18)
C13 C14 O17 C18 6.3(2)
C15 C14 O17 C18 -174.64(16)
C15 C16 C19 C20 57.04(17)
C11 C16 C19 C20 -123.50(14)
C15 C16 C19 C24 -121.03(13)
C11 C16 C19 C24 58.42(17)
C24 C19 C20 C21 -1.0(2)
C16 C19 C20 C21 -179.09(13)
C19 C20 C21 C22 1.1(2)
C20 C21 C22 C23 -0.2(3)
C21 C22 C23 C24 -0.6(2)
C22 C23 C24 C19 0.7(2)
C20 C19 C24 C23 0.08(19)
C16 C19 C24 C23 178.20(12)
